data_7244318
loop_
_publ_author_name
'Li, Feize'
'Mei, Lei'
'Peng, Haiyue'
'Hu, Kongqiu'
'Chai, Zhifang'
'Liu, Ning'

_publ_section_title
;
 Impact of the proximity effect on uranyl coordination of conformationally
 variable weakly-bonded cucurbit[6]uril-bipyridinium pseudorotaxane
;
_journal_issue 10
_journal_name_full CrystEngComm
_journal_page_first 1955
_journal_page_last 1965
_journal_paper_doi 10.1039/D1CE01330K
_journal_volume 24
_journal_year 2022
_chemical_formula_moiety 'C36 H36 N24 O12, C19 H22 N2 O4, 16(H2 O)'
_chemical_formula_sum 'C55 H90 N26 O32'
_chemical_formula_weight 1627.52
_space_group_crystal_system monoclinic
_space_group_IT_number 15
_space_group_name_Hall '-C 2yc'
_space_group_name_H-M_alt 'C 1 2/c 1'
_atom_sites_solution_hydrogens mixed
_audit_creation_date 2021-07-28
_audit_creation_method
;
Olex2 1.3
(compiled 2020.11.12 svn.r5f609507 for OlexSys, GUI svn.r6272)
;
_audit_update_record
;
2022-01-12 deposited with the CCDC.	2022-01-29 downloaded from the CCDC.
;
_cell_angle_alpha 90
_cell_angle_beta 99.494(4)
_cell_angle_gamma 90
_cell_formula_units_Z 4
_cell_length_a 15.0060(13)
_cell_length_b 20.6811(16)
_cell_length_c 22.944(2)
_cell_measurement_reflns_used 9405
_cell_measurement_temperature 292.52
_cell_measurement_theta_max 31.41
_cell_measurement_theta_min 2.99
_cell_volume 7022.9(10)
_computing_cell_refinement 'SAINT V8.38A (?, 2016)'
_computing_data_reduction 'SAINT V8.38A (?, 2016)'
_computing_molecular_graphics 'Olex2 1.3 (Dolomanov et al., 2009)'
_computing_publication_material 'Olex2 1.3 (Dolomanov et al., 2009)'
_computing_structure_refinement 'SHELXL 2014/7 (Sheldrick, 2015)'
_computing_structure_solution 'SHELXT 2014/5 (Sheldrick, 2014)'
_diffrn_ambient_temperature 292.52
_diffrn_measured_fraction_theta_full 0.997
_diffrn_measured_fraction_theta_max 0.996
_diffrn_measurement_device_type 'Bruker APEX-II CCD'
_diffrn_measurement_method '\f and \w scans'
_diffrn_radiation_type MoK\a
_diffrn_radiation_wavelength 0.71073
_diffrn_reflns_av_R_equivalents 0.0512
_diffrn_reflns_av_unetI/netI 0.0332
_diffrn_reflns_Laue_measured_fraction_full 0.997
_diffrn_reflns_Laue_measured_fraction_max 0.996
_diffrn_reflns_limit_h_max 22
_diffrn_reflns_limit_h_min -21
_diffrn_reflns_limit_k_max 30
_diffrn_reflns_limit_k_min -30
_diffrn_reflns_limit_l_max 33
_diffrn_reflns_limit_l_min -33
_diffrn_reflns_number 88830
_diffrn_reflns_point_group_measured_fraction_full 0.997
_diffrn_reflns_point_group_measured_fraction_max 0.996
_diffrn_reflns_theta_full 25.242
_diffrn_reflns_theta_max 31.415
_diffrn_reflns_theta_min 2.988
_diffrn_source_current 30.0
_diffrn_source_power 1.5
_diffrn_source_voltage 50.0
_diffrn_standards_number 0
_exptl_absorpt_coefficient_mu 0.127
_exptl_absorpt_correction_T_max 0.7462
_exptl_absorpt_correction_T_min 0.6478
_exptl_absorpt_correction_type multi-scan
_exptl_absorpt_process_details
'SADABS-2016/2 (Bruker,2016/2) was used for absorption correction. wR2(int) was 0.1101 before and 0.0628 after correction. The Ratio of minimum to maximum transmission is 0.8681. The \l/2 correction factor is Not present.'
_exptl_crystal_colour colourless
_exptl_crystal_colour_primary colourless
_exptl_crystal_density_diffrn 1.539
_exptl_crystal_description block
_exptl_crystal_F_000 3432
_exptl_crystal_size_max 0.5
_exptl_crystal_size_mid 0.4
_exptl_crystal_size_min 0.1
_refine_diff_density_max 0.446
_refine_diff_density_min -0.350
_refine_diff_density_rms 0.055
_refine_ls_extinction_method none
_refine_ls_goodness_of_fit_ref 1.061
_refine_ls_hydrogen_treatment mixed
_refine_ls_matrix_type full
_refine_ls_number_parameters 560
_refine_ls_number_reflns 11573
_refine_ls_number_restraints 0
_refine_ls_restrained_S_all 1.061
_refine_ls_R_factor_all 0.0884
_refine_ls_R_factor_gt 0.0556
_refine_ls_shift/su_max 0.001
_refine_ls_shift/su_mean 0.000
_refine_ls_structure_factor_coef Fsqd
_refine_ls_weighting_details 'w=1/[\s^2^(Fo^2^)+(0.0559P)^2^+9.4104P] where P=(Fo^2^+2Fc^2^)/3'
_refine_ls_weighting_scheme calc
_refine_ls_wR_factor_gt 0.1337
_refine_ls_wR_factor_ref 0.1561
_reflns_Friedel_coverage 0.000
_reflns_number_gt 8074
_reflns_number_total 11573
_reflns_threshold_expression 'I > 2\s(I)'
_cod_data_source_file d1ce01330k2.cif
_cod_data_source_block C7BPCA3_CB6
_cod_depositor_comments 'Adding full bibliography for 7244318--7244323.cif.'
_cod_original_cell_volume 7022.8(10)
_cod_database_code 7244318
_shelx_shelxl_version_number 2014/7
_shelx_space_group_comment
;
The symmetry employed for this shelxl refinement is uniquely defined
by the following loop, which should always be used as a source of
symmetry information in preference to the above space-group names.
They are only intended as comments.
;
_shelx_estimated_absorpt_t_max 0.987
_shelx_estimated_absorpt_t_min 0.939
_olex2_refinement_description
;
1. Fixed Uiso
 At 1.2 times of:
  All C(H) groups, All C(H,H) groups
 At 1.5 times of:
  All O(H,H) groups
2. Others
 Fixed Sof: H10A(0.5) H10B(0.5)
3.a Free rotating group:
 O17(H17A,H17B), O9(H9C,H9D), O15(H15A,H15B)
3.b Ternary CH refined with riding coordinates:
 C17(H17), C28(H28), C27(H27), C20(H20), C19(H19), C18(H18)
3.c Secondary CH2 refined with riding coordinates:
 C14(H14A,H14B), C21(H21A,H21B), C25(H25A,H25B), C23(H23A,H23B), C12(H12A,
 H12B), C16(H16A,H16B), C8(H8A,H8B), C7(H7A,H7B), C9(H9A,H9B), C10(H10A,H10B)
3.d Aromatic/amide H refined with riding coordinates:
 C3(H3), C4(H4), C5(H5), C6(H6)
;
_olex2_submission_special_instructions 'No special instructions were received'

loop_
_space_group_symop_operation_xyz
'x, y, z'
'-x, y, -z+1/2'
'x+1/2, y+1/2, z'
'-x+1/2, y+1/2, -z+1/2'
'-x, -y, -z'
'x, -y, z-1/2'
'-x+1/2, -y+1/2, -z'
'x+1/2, -y+1/2, z-1/2'

loop_
_atom_site_label
_atom_site_type_symbol
_atom_site_fract_x
_atom_site_fract_y
_atom_site_fract_z
_atom_site_U_iso_or_equiv
_atom_site_adp_type
_atom_site_occupancy
_atom_site_site_symmetry_order
_atom_site_calc_flag
_atom_site_refinement_flags_posn
_atom_site_refinement_flags_adp
_atom_site_refinement_flags_occupancy
_atom_site_disorder_assembly
_atom_site_disorder_group
O8 O 0.00300(8) 0.61799(6) 0.59133(5) 0.0315(3) Uani 1 1 d . . . . .
O1 O -0.45170(13) 0.70126(10) 0.86821(9) 0.0662(5) Uani 1 1 d . . . . .
N1 N -0.18008(11) 0.74894(7) 0.90988(7) 0.0340(3) Uani 1 1 d . . . . .
O3 O -0.01732(9) 0.92637(6) 0.89641(6) 0.0360(3) Uani 1 1 d . . . . .
O5 O -0.29894(10) 0.78507(7) 0.75404(6) 0.0384(3) Uani 1 1 d . . . . .
O4 O -0.21724(9) 0.93958(7) 0.79953(6) 0.0371(3) Uani 1 1 d . . . . .
O7 O 0.20817(9) 0.62169(7) 0.69339(6) 0.0370(3) Uani 1 1 d . . . . .
O6 O -0.08846(9) 0.77221(7) 0.54523(6) 0.0400(3) Uani 1 1 d . . . . .
N2 N 0.12922(10) 0.93274(7) 0.87848(6) 0.0293(3) Uani 1 1 d . . . . .
N10 N -0.13695(9) 0.62237(7) 0.62095(6) 0.0256(3) Uani 1 1 d . . . . .
N5 N -0.22507(10) 0.94155(7) 0.69825(6) 0.0298(3) Uani 1 1 d . . . . .
N12 N 0.11136(10) 0.56446(7) 0.74274(6) 0.0292(3) Uani 1 1 d . . . . .
N4 N -0.11696(10) 0.99750(7) 0.75417(6) 0.0292(3) Uani 1 1 d . . . . .
N6 N -0.28115(10) 0.83511(7) 0.66685(6) 0.0283(3) Uani 1 1 d . . . . .
N7 N -0.27922(10) 0.72778(7) 0.67020(6) 0.0284(3) Uani 1 1 d . . . . .
N11 N -0.02863(9) 0.56352(7) 0.67334(6) 0.0280(3) Uani 1 1 d . . . . .
N3 N 0.02308(10) 0.99156(7) 0.82327(6) 0.0276(3) Uani 1 1 d . . . . .
N13 N 0.22012(10) 0.62316(7) 0.79535(6) 0.0300(3) Uani 1 1 d . . . . .
O17 O -0.39357(11) 0.59435(9) 0.56499(8) 0.0515(4) Uani 1 1 d G . . . .
H17A H -0.4465 0.6053 0.5698 0.077 Uiso 1 1 d G U . . .
H17B H -0.4013 0.5604 0.5441 0.077 Uiso 1 1 d G U . . .
N9 N -0.20510(10) 0.72312(7) 0.58270(7) 0.0298(3) Uani 1 1 d . . . . .
N8 N -0.19581(10) 0.83022(7) 0.58546(7) 0.0300(3) Uani 1 1 d . . . . .
O9 O 0.11523(13) 0.96808(9) 0.51748(9) 0.0604(5) Uani 1 1 d G . . . .
H9C H 0.1016 0.9429 0.4881 0.091 Uiso 1 1 d G U . . .
H9D H 0.0850 0.9538 0.5430 0.091 Uiso 1 1 d G U . . .
O10 O -0.46793(13) 0.89175(11) 0.53620(8) 0.0614(5) Uani 1 1 d . . . . .
O2 O -0.42609(12) 0.61016(9) 0.91916(9) 0.0632(5) Uani 1 1 d . . . . .
O11 O -0.38164(14) 1.00999(10) 0.55593(8) 0.0606(5) Uani 1 1 d . . . . .
O16 O -0.19877(16) 0.49197(10) 0.54253(10) 0.0655(5) Uani 1 1 d . . . . .
O15 O -0.32748(14) 0.89332(12) 0.87557(9) 0.0724(6) Uani 1 1 d G . . . .
H15A H -0.3775 0.8747 0.8634 0.109 Uiso 1 1 d G U . . .
H15B H -0.3009 0.9013 0.8463 0.109 Uiso 1 1 d G U . . .
C17 C 0.18031(11) 0.97428(8) 0.84478(7) 0.0269(3) Uani 1 1 d . . . . .
H17 H 0.2223 1.0021 0.8708 0.032 Uiso 1 1 calc R U . . .
C24 C -0.04877(11) 0.60314(7) 0.62531(7) 0.0243(3) Uani 1 1 d . . . . .
C11 C 0.03914(11) 0.94813(8) 0.86876(7) 0.0266(3) Uani 1 1 d . . . . .
C26 C 0.18254(11) 0.60538(8) 0.73897(7) 0.0270(3) Uani 1 1 d . . . . .
C13 C -0.18866(11) 0.95715(8) 0.75507(7) 0.0270(3) Uani 1 1 d . . . . .
C28 C 0.18420(11) 0.58575(8) 0.83968(7) 0.0249(3) Uani 1 1 d . . . . .
H28 H 0.2308 0.5581 0.8619 0.030 Uiso 1 1 calc R U . . .
C27 C 0.10860(11) 0.54489(7) 0.80282(7) 0.0250(3) Uani 1 1 d . . . . .
H27 H 0.1207 0.4985 0.8082 0.030 Uiso 1 1 calc R U . . .
C20 C -0.28369(11) 0.74186(8) 0.60775(7) 0.0260(3) Uani 1 1 d . . . . .
H20 H -0.3396 0.7254 0.5843 0.031 Uiso 1 1 calc R U . . .
C19 C -0.27973(11) 0.81684(8) 0.60627(7) 0.0259(3) Uani 1 1 d . . . . .
H19 H -0.3315 0.8349 0.5796 0.031 Uiso 1 1 calc R U . . .
O12 O -0.50529(17) 0.82831(13) 0.63803(10) 0.0758(6) Uani 1 1 d . . . . .
C18 C 0.10581(11) 1.01453(8) 0.80565(7) 0.0259(3) Uani 1 1 d . . . . .
H18 H 0.1142 1.0610 0.8129 0.031 Uiso 1 1 calc R U . . .
C14 C -0.30272(11) 0.90007(8) 0.68351(8) 0.0287(3) Uani 1 1 d . . . . .
H14A H -0.3438 0.9194 0.6511 0.034 Uiso 1 1 calc R U . . .
H14B H -0.3339 0.8977 0.7172 0.034 Uiso 1 1 calc R U . . .
C21 C -0.16924(13) 0.89469(8) 0.57087(7) 0.0311(3) Uani 1 1 d . . . . .
H21A H -0.2220 0.9173 0.5506 0.037 Uiso 1 1 calc R U . . .
H21B H -0.1262 0.8914 0.5438 0.037 Uiso 1 1 calc R U . . .
C25 C 0.05916(12) 0.53420(8) 0.69154(7) 0.0279(3) Uani 1 1 d . . . . .
H25A H 0.0509 0.4889 0.7002 0.033 Uiso 1 1 calc R U . . .
H25B H 0.0929 0.5365 0.6590 0.033 Uiso 1 1 calc R U . . .
C22 C -0.15514(11) 0.77503(8) 0.56905(7) 0.0280(3) Uani 1 1 d . . . . .
C15 C -0.28746(11) 0.78280(8) 0.70276(7) 0.0274(3) Uani 1 1 d . . . . .
C23 C -0.18398(12) 0.65707(8) 0.57009(7) 0.0283(3) Uani 1 1 d . . . . .
H23A H -0.1469 0.6568 0.5392 0.034 Uiso 1 1 calc R U . . .
H23B H -0.2397 0.6344 0.5551 0.034 Uiso 1 1 calc R U . . .
C12 C -0.06326(11) 1.02346(8) 0.80675(7) 0.0281(3) Uani 1 1 d . . . . .
H12A H -0.0971 1.0198 0.8392 0.034 Uiso 1 1 calc R U . . .
H12B H -0.0529 1.0691 0.8006 0.034 Uiso 1 1 calc R U . . .
C2 C -0.30545(13) 0.68422(9) 0.92267(8) 0.0334(4) Uani 1 1 d . . . . .
C16 C -0.29902(12) 0.66426(8) 0.69176(8) 0.0307(3) Uani 1 1 d . . . . .
H16A H -0.3254 0.6693 0.7274 0.037 Uiso 1 1 calc R U . . .
H16B H -0.3435 0.6432 0.6623 0.037 Uiso 1 1 calc R U . . .
C3 C -0.26548(13) 0.72979(9) 0.89120(8) 0.0339(4) Uani 1 1 d . . . . .
H3 H -0.2980 0.7473 0.8568 0.041 Uiso 1 1 calc R U . . .
C4 C -0.25473(14) 0.65874(10) 0.97354(9) 0.0396(4) Uani 1 1 d . . . . .
H4 H -0.2800 0.6278 0.9953 0.047 Uiso 1 1 calc R U . . .
C5 C -0.16734(15) 0.67896(11) 0.99196(10) 0.0448(5) Uani 1 1 d . . . . .
H5 H -0.1336 0.6623 1.0263 0.054 Uiso 1 1 calc R U . . .
C8 C -0.08778(14) 0.75870(9) 0.83260(9) 0.0370(4) Uani 1 1 d . . . . .
H8A H -0.1301 0.7299 0.8088 0.044 Uiso 1 1 calc R U . . .
H8B H -0.0414 0.7323 0.8556 0.044 Uiso 1 1 calc R U . . .
C6 C -0.13048(14) 0.72424(10) 0.95892(10) 0.0416(4) Uani 1 1 d . . . . .
H6 H -0.0711 0.7378 0.9706 0.050 Uiso 1 1 calc R U . . .
C1 C -0.40272(15) 0.66372(11) 0.90177(9) 0.0434(4) Uani 1 1 d . . . . .
C7 C -0.13664(15) 0.79577(9) 0.87391(10) 0.0420(5) Uani 1 1 d . . . . .
H7A H -0.0944 0.8229 0.8996 0.050 Uiso 1 1 calc R U . . .
H7B H -0.1822 0.8234 0.8515 0.050 Uiso 1 1 calc R U . . .
C9 C -0.04450(15) 0.80181(9) 0.79213(9) 0.0393(4) Uani 1 1 d . . . . .
H9A H -0.0902 0.8295 0.7700 0.047 Uiso 1 1 calc R U . . .
H9B H 0.0002 0.8292 0.8155 0.047 Uiso 1 1 calc R U . . .
C10 C 0.0000 0.76241(14) 0.7500 0.0443(7) Uani 1 2 d S T P . .
H10A H -0.0451 0.7347 0.7273 0.053 Uiso 0.5 1 calc R U P . .
H10B H 0.0451 0.7347 0.7727 0.053 Uiso 0.5 1 calc R U P . .
H11A H -0.355(2) 1.0109(17) 0.5229(16) 0.083(10) Uiso 1 1 d . . . . .
H11B H -0.418(3) 1.047(2) 0.558(2) 0.131(16) Uiso 1 1 d . . . . .
H16C H -0.178(2) 0.4626(16) 0.5731(14) 0.070(10) Uiso 1 1 d . . . . .
H16D H -0.270(3) 0.487(2) 0.5353(18) 0.117(14) Uiso 1 1 d . . . . .
H10C H -0.479(3) 0.884(2) 0.494(2) 0.113(14) Uiso 1 1 d . . . . .
H10D H -0.449(3) 0.939(2) 0.542(2) 0.126(16) Uiso 1 1 d . . . . .
H12C H -0.490(3) 0.841(2) 0.599(2) 0.110(13) Uiso 1 1 d . . . . .
O13 O -0.5000 0.89013(13) 0.7500 0.0631(7) Uani 1 2 d S T P . .
O14 O -0.5000 0.66000(13) 0.7500 0.0643(7) Uani 1 2 d S T P . .
H14 H -0.485(2) 0.6860(16) 0.7818(14) 0.078(10) Uiso 1 1 d . . . . .
H12D H -0.509(3) 0.784(2) 0.6329(19) 0.105(14) Uiso 1 1 d . . . . .
H13 H -0.500(2) 0.8606(18) 0.7818(14) 0.088(11) Uiso 1 1 d . . . . .

loop_
_atom_site_aniso_label
_atom_site_aniso_U_11
_atom_site_aniso_U_22
_atom_site_aniso_U_33
_atom_site_aniso_U_23
_atom_site_aniso_U_13
_atom_site_aniso_U_12
O8 0.0325(6) 0.0359(6) 0.0287(6) 0.0031(5) 0.0128(5) -0.0001(5)
O1 0.0611(11) 0.0643(11) 0.0655(11) 0.0109(9) -0.0119(9) -0.0073(9)
N1 0.0424(8) 0.0276(7) 0.0369(8) 0.0017(6) 0.0206(7) -0.0007(6)
O3 0.0395(7) 0.0365(7) 0.0364(7) 0.0029(5) 0.0196(6) -0.0030(5)
O5 0.0516(8) 0.0380(7) 0.0288(6) -0.0001(5) 0.0158(6) 0.0027(6)
O4 0.0392(7) 0.0442(7) 0.0318(6) 0.0037(5) 0.0178(5) -0.0041(6)
O7 0.0450(7) 0.0409(7) 0.0291(6) 0.0055(5) 0.0177(6) -0.0005(6)
O6 0.0357(7) 0.0442(8) 0.0454(8) 0.0007(6) 0.0223(6) 0.0013(6)
N2 0.0311(7) 0.0330(7) 0.0261(7) 0.0028(5) 0.0109(5) 0.0003(6)
N10 0.0276(6) 0.0287(6) 0.0216(6) 0.0021(5) 0.0074(5) -0.0007(5)
N5 0.0296(7) 0.0338(7) 0.0286(7) 0.0004(6) 0.0120(6) -0.0026(6)
N12 0.0321(7) 0.0355(7) 0.0215(6) 0.0030(5) 0.0086(5) -0.0024(6)
N4 0.0309(7) 0.0348(7) 0.0242(6) 0.0021(5) 0.0112(5) -0.0027(6)
N6 0.0335(7) 0.0271(6) 0.0264(6) 0.0012(5) 0.0110(5) 0.0048(5)
N7 0.0347(7) 0.0267(6) 0.0262(6) 0.0010(5) 0.0119(6) 0.0001(5)
N11 0.0284(7) 0.0313(7) 0.0266(7) 0.0042(5) 0.0110(5) 0.0029(5)
N3 0.0293(7) 0.0279(6) 0.0284(7) 0.0012(5) 0.0127(5) 0.0001(5)
N13 0.0371(7) 0.0297(7) 0.0262(7) 0.0010(5) 0.0137(6) -0.0040(6)
O17 0.0440(8) 0.0564(10) 0.0550(10) -0.0075(8) 0.0106(7) -0.0076(7)
N9 0.0304(7) 0.0297(7) 0.0321(7) 0.0023(6) 0.0139(6) 0.0045(6)
N8 0.0314(7) 0.0290(7) 0.0329(7) 0.0005(5) 0.0148(6) -0.0008(5)
O9 0.0646(11) 0.0567(10) 0.0687(12) -0.0127(9) 0.0368(10) -0.0080(8)
O10 0.0611(11) 0.0787(14) 0.0431(10) 0.0109(9) 0.0052(8) 0.0015(10)
O2 0.0568(10) 0.0608(11) 0.0710(12) 0.0152(9) 0.0073(9) -0.0229(8)
O11 0.0715(12) 0.0634(11) 0.0492(10) 0.0070(8) 0.0164(9) 0.0186(10)
O16 0.0727(13) 0.0578(11) 0.0732(13) -0.0172(10) 0.0326(11) -0.0096(10)
O15 0.0708(13) 0.0871(15) 0.0683(12) 0.0158(11) 0.0382(10) -0.0043(11)
C17 0.0282(8) 0.0278(7) 0.0256(7) -0.0057(6) 0.0074(6) -0.0056(6)
C24 0.0297(7) 0.0211(6) 0.0232(7) -0.0037(5) 0.0073(6) -0.0019(6)
C11 0.0329(8) 0.0242(7) 0.0249(7) -0.0060(6) 0.0111(6) -0.0036(6)
C26 0.0320(8) 0.0233(7) 0.0279(7) 0.0035(6) 0.0114(6) 0.0070(6)
C13 0.0281(7) 0.0253(7) 0.0303(8) 0.0022(6) 0.0128(6) 0.0060(6)
C28 0.0271(7) 0.0250(7) 0.0243(7) 0.0034(5) 0.0092(6) 0.0038(6)
C27 0.0318(8) 0.0211(6) 0.0240(7) 0.0027(5) 0.0104(6) 0.0035(6)
C20 0.0227(7) 0.0319(8) 0.0238(7) -0.0015(6) 0.0053(6) 0.0006(6)
C19 0.0227(7) 0.0311(8) 0.0242(7) 0.0030(6) 0.0049(6) 0.0042(6)
O12 0.0981(17) 0.0739(14) 0.0568(12) -0.0076(10) 0.0169(11) -0.0221(13)
C18 0.0311(8) 0.0226(7) 0.0266(7) -0.0038(6) 0.0127(6) -0.0033(6)
C14 0.0232(7) 0.0302(8) 0.0353(8) -0.0010(6) 0.0123(6) 0.0043(6)
C21 0.0408(9) 0.0329(8) 0.0209(7) 0.0025(6) 0.0094(7) -0.0037(7)
C25 0.0336(8) 0.0276(7) 0.0244(7) -0.0034(6) 0.0104(6) 0.0086(6)
C22 0.0277(7) 0.0337(8) 0.0230(7) 0.0021(6) 0.0056(6) 0.0023(6)
C15 0.0246(7) 0.0307(8) 0.0280(7) 0.0007(6) 0.0070(6) 0.0020(6)
C23 0.0339(8) 0.0306(8) 0.0209(7) -0.0022(6) 0.0059(6) 0.0035(6)
C12 0.0314(8) 0.0282(7) 0.0276(8) -0.0033(6) 0.0132(6) 0.0034(6)
C2 0.0414(10) 0.0298(8) 0.0316(8) -0.0007(7) 0.0140(7) -0.0023(7)
C16 0.0302(8) 0.0300(8) 0.0355(9) 0.0027(7) 0.0162(7) -0.0014(6)
C3 0.0444(10) 0.0313(8) 0.0286(8) 0.0023(6) 0.0137(7) 0.0008(7)
C4 0.0459(11) 0.0358(9) 0.0401(10) 0.0106(8) 0.0161(8) 0.0012(8)
C5 0.0426(11) 0.0519(12) 0.0406(10) 0.0130(9) 0.0085(9) 0.0050(9)
C8 0.0444(10) 0.0309(8) 0.0402(10) 0.0037(7) 0.0204(8) 0.0014(7)
C6 0.0363(10) 0.0456(11) 0.0451(11) 0.0012(9) 0.0133(8) -0.0003(8)
C1 0.0473(11) 0.0453(11) 0.0378(10) -0.0005(8) 0.0076(9) -0.0075(9)
C7 0.0533(12) 0.0291(8) 0.0510(11) 0.0036(8) 0.0304(10) -0.0043(8)
C9 0.0496(11) 0.0323(9) 0.0426(10) 0.0010(7) 0.0266(9) -0.0017(8)
C10 0.0589(18) 0.0341(13) 0.0482(16) 0.000 0.0332(14) 0.000
O13 0.0777(18) 0.0494(14) 0.0663(17) 0.000 0.0241(14) 0.000
O14 0.090(2) 0.0496(14) 0.0559(16) 0.000 0.0199(15) 0.000

loop_
_atom_type_symbol
_atom_type_description
_atom_type_scat_dispersion_real
_atom_type_scat_dispersion_imag
_atom_type_scat_source
C C 0.0033 0.0016 'International Tables Vol C Tables 4.2.6.8 and 6.1.1.4'
H H 0.0000 0.0000 'International Tables Vol C Tables 4.2.6.8 and 6.1.1.4'
N N 0.0061 0.0033 'International Tables Vol C Tables 4.2.6.8 and 6.1.1.4'
O O 0.0106 0.0060 'International Tables Vol C Tables 4.2.6.8 and 6.1.1.4'

loop_
_geom_angle_atom_site_label_1
_geom_angle_atom_site_label_2
_geom_angle_atom_site_label_3
_geom_angle
_geom_angle_site_symmetry_1
_geom_angle_site_symmetry_3
_geom_angle_publ_flag
C3 N1 C6 121.54(16) . . ?
C3 N1 C7 119.78(17) . . ?
C6 N1 C7 118.57(18) . . ?
C11 N2 C17 111.61(14) . . ?
C11 N2 C21 121.57(14) . 2_556 ?
C21 N2 C17 124.16(15) 2_556 . ?
C24 N10 C28 111.63(13) . 2_556 ?
C24 N10 C23 122.59(13) . . ?
C23 N10 C28 122.45(14) . 2_556 ?
C13 N5 C17 112.47(14) . 2_556 ?
C13 N5 C14 123.01(14) . . ?
C14 N5 C17 124.42(14) . 2_556 ?
C26 N12 C27 112.15(14) . . ?
C26 N12 C25 122.57(13) . . ?
C25 N12 C27 123.95(14) . . ?
C13 N4 C18 112.11(14) . 2_556 ?
C13 N4 C12 123.31(13) . . ?
C12 N4 C18 124.44(14) . 2_556 ?
C19 N6 C14 122.43(14) . . ?
C15 N6 C19 112.65(14) . . ?
C15 N6 C14 122.16(13) . . ?
C15 N7 C20 112.06(13) . . ?
C15 N7 C16 121.39(13) . . ?
C16 N7 C20 122.59(14) . . ?
C24 N11 C27 112.14(13) . 2_556 ?
C24 N11 C25 123.61(13) . . ?
C25 N11 C27 123.35(13) . 2_556 ?
C11 N3 C18 112.17(14) . . ?
C11 N3 C12 122.44(13) . . ?
C18 N3 C12 123.29(13) . . ?
C26 N13 C28 112.04(14) . . ?
C26 N13 C16 122.99(14) . 2_556 ?
C16 N13 C28 123.77(14) 2_556 . ?
H17A O17 H17B 104.5 . . ?
C22 N9 C20 113.07(14) . . ?
C22 N9 C23 123.22(14) . . ?
C23 N9 C20 123.62(14) . . ?
C19 N8 C21 122.78(14) . . ?
C22 N8 C19 112.43(14) . . ?
C22 N8 C21 123.34(14) . . ?
H9C O9 H9D 104.4 . . ?
H10C O10 H10D 106(3) . . ?
H11A O11 H11B 111(3) . . ?
H16C O16 H16D 105(3) . . ?
H15A O15 H15B 109.6 . . ?
N2 C17 H17 111.4 . . ?
N2 C17 C18 103.36(13) . . ?
N5 C17 N2 115.45(14) 2_556 . ?
N5 C17 H17 111.4 2_556 . ?
N5 C17 C18 103.09(13) 2_556 . ?
C18 C17 H17 111.4 . . ?
O8 C24 N10 125.89(15) . . ?
O8 C24 N11 125.70(15) . . ?
N11 C24 N10 108.40(13) . . ?
O3 C11 N2 125.34(16) . . ?
O3 C11 N3 125.91(16) . . ?
N3 C11 N2 108.75(13) . . ?
O7 C26 N12 125.55(16) . . ?
O7 C26 N13 126.51(16) . . ?
N13 C26 N12 107.93(13) . . ?
O4 C13 N5 125.78(16) . . ?
O4 C13 N4 125.39(16) . . ?
N4 C13 N5 108.79(13) . . ?
N10 C28 N13 115.76(13) 2_556 . ?
N10 C28 H28 111.2 2_556 . ?
N10 C28 C27 103.63(12) 2_556 . ?
N13 C28 H28 111.2 . . ?
N13 C28 C27 103.39(12) . . ?
C27 C28 H28 111.2 . . ?
N12 C27 N11 116.20(14) . 2_556 ?
N12 C27 C28 103.56(12) . . ?
N12 C27 H27 111.1 . . ?
N11 C27 C28 103.06(12) 2_556 . ?
N11 C27 H27 111.1 2_556 . ?
C28 C27 H27 111.1 . . ?
N7 C20 H20 111.6 . . ?
N7 C20 C19 103.06(13) . . ?
N9 C20 N7 115.46(14) . . ?
N9 C20 H20 111.6 . . ?
N9 C20 C19 102.84(13) . . ?
C19 C20 H20 111.6 . . ?
N6 C19 N8 114.83(14) . . ?
N6 C19 C20 103.51(12) . . ?
N6 C19 H19 111.4 . . ?
N8 C19 C20 103.71(12) . . ?
N8 C19 H19 111.4 . . ?
C20 C19 H19 111.4 . . ?
H12C O12 H12D 99(3) . . ?
N4 C18 C17 103.41(12) 2_556 . ?
N4 C18 H18 111.5 2_556 . ?
N3 C18 N4 114.95(14) . 2_556 ?
N3 C18 C17 103.36(12) . . ?
N3 C18 H18 111.5 . . ?
C17 C18 H18 111.5 . . ?
N5 C14 N6 114.01(13) . . ?
N5 C14 H14A 108.8 . . ?
N5 C14 H14B 108.8 . . ?
N6 C14 H14A 108.8 . . ?
N6 C14 H14B 108.8 . . ?
H14A C14 H14B 107.6 . . ?
N2 C21 H21A 108.7 2_556 . ?
N2 C21 H21B 108.7 2_556 . ?
N8 C21 N2 114.10(14) . 2_556 ?
N8 C21 H21A 108.7 . . ?
N8 C21 H21B 108.7 . . ?
H21A C21 H21B 107.6 . . ?
N12 C25 N11 113.53(13) . . ?
N12 C25 H25A 108.9 . . ?
N12 C25 H25B 108.9 . . ?
N11 C25 H25A 108.9 . . ?
N11 C25 H25B 108.9 . . ?
H25A C25 H25B 107.7 . . ?
O6 C22 N9 125.72(16) . . ?
O6 C22 N8 126.64(16) . . ?
N9 C22 N8 107.60(13) . . ?
O5 C15 N6 125.76(16) . . ?
O5 C15 N7 126.53(16) . . ?
N6 C15 N7 107.70(13) . . ?
N10 C23 H23A 108.8 . . ?
N10 C23 H23B 108.8 . . ?
N9 C23 N10 113.65(13) . . ?
N9 C23 H23A 108.8 . . ?
N9 C23 H23B 108.8 . . ?
H23A C23 H23B 107.7 . . ?
N4 C12 N3 113.74(13) . . ?
N4 C12 H12A 108.8 . . ?
N4 C12 H12B 108.8 . . ?
N3 C12 H12A 108.8 . . ?
N3 C12 H12B 108.8 . . ?
H12A C12 H12B 107.7 . . ?
C3 C2 C4 118.22(18) . . ?
C3 C2 C1 120.15(18) . . ?
C4 C2 C1 121.63(17) . . ?
N7 C16 H16A 108.9 . . ?
N7 C16 H16B 108.9 . . ?
N13 C16 N7 113.23(14) 2_556 . ?
N13 C16 H16A 108.9 2_556 . ?
N13 C16 H16B 108.9 2_556 . ?
H16A C16 H16B 107.7 . . ?
N1 C3 C2 120.53(18) . . ?
N1 C3 H3 119.7 . . ?
C2 C3 H3 119.7 . . ?
C2 C4 H4 119.8 . . ?
C5 C4 C2 120.40(18) . . ?
C5 C4 H4 119.8 . . ?
C4 C5 H5 120.4 . . ?
C4 C5 C6 119.1(2) . . ?
C6 C5 H5 120.4 . . ?
H8A C8 H8B 107.8 . . ?
C7 C8 H8A 109.0 . . ?
C7 C8 H8B 109.0 . . ?
C7 C8 C9 113.04(16) . . ?
C9 C8 H8A 109.0 . . ?
C9 C8 H8B 109.0 . . ?
N1 C6 C5 120.2(2) . . ?
N1 C6 H6 119.9 . . ?
C5 C6 H6 119.9 . . ?
O1 C1 O2 125.7(2) . . ?
O1 C1 C2 117.36(19) . . ?
O2 C1 C2 116.9(2) . . ?
N1 C7 C8 108.76(15) . . ?
N1 C7 H7A 109.9 . . ?
N1 C7 H7B 109.9 . . ?
C8 C7 H7A 109.9 . . ?
C8 C7 H7B 109.9 . . ?
H7A C7 H7B 108.3 . . ?
C8 C9 H9A 109.5 . . ?
C8 C9 H9B 109.5 . . ?
H9A C9 H9B 108.0 . . ?
C10 C9 C8 110.94(17) . . ?
C10 C9 H9A 109.5 . . ?
C10 C9 H9B 109.5 . . ?
C9 C10 C9 114.3(2) . 2_556 ?
C9 C10 H10A 108.7 . . ?
C9 C10 H10A 108.7 2_556 . ?
C9 C10 H10B 108.7 . . ?
C9 C10 H10B 108.7 2_556 . ?
H10A C10 H10B 107.6 . . ?

loop_
_geom_bond_atom_site_label_1
_geom_bond_atom_site_label_2
_geom_bond_distance
_geom_bond_site_symmetry_2
_geom_bond_publ_flag
O8 C24 1.2270(19) . ?
O1 C1 1.245(3) . ?
N1 C3 1.342(3) . ?
N1 C6 1.343(3) . ?
N1 C7 1.490(2) . ?
O3 C11 1.2247(19) . ?
O5 C15 1.218(2) . ?
O4 C13 1.2249(19) . ?
O7 C26 1.2200(19) . ?
O6 C22 1.218(2) . ?
N2 C17 1.456(2) . ?
N2 C11 1.371(2) . ?
N2 C21 1.449(2) 2_556 ?
N10 C24 1.369(2) . ?
N10 C28 1.4503(19) 2_556 ?
N10 C23 1.450(2) . ?
N5 C17 1.450(2) 2_556 ?
N5 C13 1.366(2) . ?
N5 C14 1.442(2) . ?
N12 C26 1.377(2) . ?
N12 C27 1.444(2) . ?
N12 C25 1.443(2) . ?
N4 C13 1.365(2) . ?
N4 C18 1.453(2) 2_556 ?
N4 C12 1.439(2) . ?
N6 C19 1.444(2) . ?
N6 C14 1.448(2) . ?
N6 C15 1.373(2) . ?
N7 C20 1.453(2) . ?
N7 C15 1.378(2) . ?
N7 C16 1.452(2) . ?
N11 C24 1.366(2) . ?
N11 C27 1.451(2) 2_556 ?
N11 C25 1.448(2) . ?
N3 C11 1.368(2) . ?
N3 C18 1.448(2) . ?
N3 C12 1.448(2) . ?
N13 C26 1.373(2) . ?
N13 C28 1.451(2) . ?
N13 C16 1.448(2) 2_556 ?
O17 H17A 0.8512 . ?
O17 H17B 0.8475 . ?
N9 C20 1.447(2) . ?
N9 C22 1.375(2) . ?
N9 C23 1.442(2) . ?
N8 C19 1.445(2) . ?
N8 C21 1.447(2) . ?
N8 C22 1.376(2) . ?
O9 H9C 0.8498 . ?
O9 H9D 0.8505 . ?
O10 H10C 0.97(4) . ?
O10 H10D 1.02(5) . ?
O2 C1 1.247(3) . ?
O11 H11A 0.92(4) . ?
O11 H11B 0.95(5) . ?
O16 H16C 0.94(3) . ?
O16 H16D 1.06(5) . ?
O15 H15A 0.8494 . ?
O15 H15B 0.8516 . ?
C17 N5 1.450(2) 2_556 ?
C17 H17 0.9800 . ?
C17 C18 1.555(2) . ?
C28 N10 1.4504(19) 2_556 ?
C28 H28 0.9800 . ?
C28 C27 1.549(2) . ?
C27 N11 1.451(2) 2_556 ?
C27 H27 0.9800 . ?
C20 H20 0.9800 . ?
C20 C19 1.552(2) . ?
C19 H19 0.9800 . ?
O12 H12C 0.99(4) . ?
O12 H12D 0.92(4) . ?
C18 N4 1.453(2) 2_556 ?
C18 H18 0.9800 . ?
C14 H14A 0.9700 . ?
C14 H14B 0.9700 . ?
C21 N2 1.449(2) 2_556 ?
C21 H21A 0.9700 . ?
C21 H21B 0.9700 . ?
C25 H25A 0.9700 . ?
C25 H25B 0.9700 . ?
C23 H23A 0.9700 . ?
C23 H23B 0.9700 . ?
C12 H12A 0.9700 . ?
C12 H12B 0.9700 . ?
C2 C3 1.383(2) . ?
C2 C4 1.388(3) . ?
C2 C1 1.520(3) . ?
C16 N13 1.448(2) 2_556 ?
C16 H16A 0.9700 . ?
C16 H16B 0.9700 . ?
C3 H3 0.9300 . ?
C4 H4 0.9300 . ?
C4 C5 1.375(3) . ?
C5 H5 0.9300 . ?
C5 C6 1.377(3) . ?
C8 H8A 0.9700 . ?
C8 H8B 0.9700 . ?
C8 C7 1.501(3) . ?
C8 C9 1.509(2) . ?
C6 H6 0.9300 . ?
C7 H7A 0.9700 . ?
C7 H7B 0.9700 . ?
C9 H9A 0.9700 . ?
C9 H9B 0.9700 . ?
C9 C10 1.502(2) . ?
C10 C9 1.502(2) 2_556 ?
C10 H10A 0.9700 . ?
C10 H10B 0.9700 . ?
O13 H13 0.95(3) . ?
O14 H14 0.91(3) . ?

loop_
_geom_torsion_atom_site_label_1
_geom_torsion_atom_site_label_2
_geom_torsion_atom_site_label_3
_geom_torsion_atom_site_label_4
_geom_torsion
_geom_torsion_site_symmetry_1
_geom_torsion_site_symmetry_2
_geom_torsion_site_symmetry_3
_geom_torsion_site_symmetry_4
_geom_torsion_publ_flag
N2 C17 C18 N4 -118.93(13) . . . 2_556 ?
N2 C17 C18 N3 1.23(15) . . . . ?
N10 C28 C27 N12 121.04(13) 2_556 . . . ?
N10 C28 C27 N11 -0.44(15) 2_556 . . 2_556 ?
N5 C17 C18 N4 1.65(15) 2_556 . . 2_556 ?
N5 C17 C18 N3 121.80(13) 2_556 . . . ?
N7 C20 C19 N6 -4.56(15) . . . . ?
N7 C20 C19 N8 115.65(14) . . . . ?
N13 C28 C27 N12 -0.12(15) . . . . ?
N13 C28 C27 N11 -121.60(13) . . . 2_556 ?
N9 C20 C19 N6 -124.93(13) . . . . ?
N9 C20 C19 N8 -4.72(16) . . . . ?
C17 N2 C11 O3 -170.88(15) . . . . ?
C17 N2 C11 N3 9.16(18) . . . . ?
C17 N5 C13 O4 175.11(16) 2_556 . . . ?
C17 N5 C13 N4 -2.74(19) 2_556 . . . ?
C17 N5 C14 N6 80.4(2) 2_556 . . . ?
C24 N10 C23 N9 -111.75(17) . . . . ?
C24 N11 C25 N12 104.69(17) . . . . ?
C11 N2 C17 N5 -118.03(16) . . . 2_556 ?
C11 N2 C17 C18 -6.27(17) . . . . ?
C11 N3 C18 N4 116.08(16) . . . 2_556 ?
C11 N3 C18 C17 4.16(17) . . . . ?
C11 N3 C12 N4 -103.66(17) . . . . ?
C26 N12 C27 N11 118.19(16) . . . 2_556 ?
C26 N12 C27 C28 5.99(17) . . . . ?
C26 N12 C25 N11 -104.08(18) . . . . ?
C26 N13 C28 N10 -118.35(16) . . . 2_556 ?
C26 N13 C28 C27 -5.78(17) . . . . ?
C13 N5 C14 N6 -103.41(18) . . . . ?
C13 N4 C12 N3 102.85(18) . . . . ?
C28 N10 C24 O8 167.83(15) 2_556 . . . ?
C28 N10 C24 N11 -11.00(18) 2_556 . . . ?
C28 N10 C23 N9 90.60(18) 2_556 . . . ?
C28 N13 C26 O7 -169.03(16) . . . . ?
C28 N13 C26 N12 9.71(18) . . . . ?
C27 N12 C26 O7 168.94(16) . . . . ?
C27 N12 C26 N13 -9.81(18) . . . . ?
C27 N12 C25 N11 90.14(19) . . . . ?
C27 N11 C24 O8 -168.11(15) 2_556 . . . ?
C27 N11 C24 N10 10.72(18) 2_556 . . . ?
C27 N11 C25 N12 -87.04(19) 2_556 . . . ?
C20 N7 C15 O5 168.87(17) . . . . ?
C20 N7 C15 N6 -10.63(19) . . . . ?
C20 N7 C16 N13 90.72(19) . . . 2_556 ?
C20 N9 C22 O6 -176.61(17) . . . . ?
C20 N9 C22 N8 1.53(19) . . . . ?
C20 N9 C23 N10 -83.3(2) . . . . ?
C19 N6 C14 N5 -91.76(19) . . . . ?
C19 N6 C15 O5 -172.19(17) . . . . ?
C19 N6 C15 N7 7.32(19) . . . . ?
C19 N8 C21 N2 81.5(2) . . . 2_556 ?
C19 N8 C22 O6 173.13(17) . . . . ?
C19 N8 C22 N9 -4.99(19) . . . . ?
C18 N4 C13 O4 -173.92(16) 2_556 . . . ?
C18 N4 C13 N5 3.94(18) 2_556 . . . ?
C18 N4 C12 N3 -81.82(19) 2_556 . . . ?
C18 N3 C11 O3 171.73(15) . . . . ?
C18 N3 C11 N2 -8.31(18) . . . . ?
C18 N3 C12 N4 94.09(18) . . . . ?
C14 N5 C13 O4 -1.5(3) . . . . ?
C14 N5 C13 N4 -179.32(14) . . . . ?
C14 N6 C19 N8 84.69(19) . . . . ?
C14 N6 C19 C20 -162.98(14) . . . . ?
C14 N6 C15 O5 -10.6(3) . . . . ?
C14 N6 C15 N7 168.91(15) . . . . ?
C21 N2 C17 N5 80.3(2) 2_556 . . 2_556 ?
C21 N2 C17 C18 -167.94(14) 2_556 . . . ?
C21 N2 C11 O3 -8.7(3) 2_556 . . . ?
C21 N2 C11 N3 171.38(14) 2_556 . . . ?
C21 N8 C19 N6 -75.0(2) . . . . ?
C21 N8 C19 C20 172.78(14) . . . . ?
C21 N8 C22 O6 6.5(3) . . . . ?
C21 N8 C22 N9 -171.57(15) . . . . ?
C25 N12 C26 O7 1.6(3) . . . . ?
C25 N12 C26 N13 -177.10(14) . . . . ?
C25 N12 C27 N11 -74.7(2) . . . 2_556 ?
C25 N12 C27 C28 173.07(14) . . . . ?
C25 N11 C24 O8 1.3(3) . . . . ?
C25 N11 C24 N10 -179.84(14) . . . . ?
C22 N9 C20 N7 -109.29(16) . . . . ?
C22 N9 C20 C19 2.13(18) . . . . ?
C22 N9 C23 N10 100.43(18) . . . . ?
C22 N8 C19 N6 118.31(16) . . . . ?
C22 N8 C19 C20 6.11(18) . . . . ?
C22 N8 C21 N2 -113.30(18) . . . 2_556 ?
C15 N6 C19 N8 -113.77(16) . . . . ?
C15 N6 C19 C20 -1.45(17) . . . . ?
C15 N6 C14 N5 108.44(18) . . . . ?
C15 N7 C20 N9 120.67(16) . . . . ?
C15 N7 C20 C19 9.38(17) . . . . ?
C15 N7 C16 N13 -113.45(17) . . . 2_556 ?
C23 N10 C24 O8 8.0(2) . . . . ?
C23 N10 C24 N11 -170.80(14) . . . . ?
C23 N9 C20 N7 74.1(2) . . . . ?
C23 N9 C20 C19 -174.47(14) . . . . ?
C23 N9 C22 O6 0.0(3) . . . . ?
C23 N9 C22 N8 178.15(15) . . . . ?
C12 N4 C13 O4 1.9(3) . . . . ?
C12 N4 C13 N5 179.78(14) . . . . ?
C12 N3 C11 O3 7.7(3) . . . . ?
C12 N3 C11 N2 -172.34(14) . . . . ?
C12 N3 C18 N4 -80.05(19) . . . 2_556 ?
C12 N3 C18 C17 168.03(14) . . . . ?
C2 C4 C5 C6 -0.8(3) . . . . ?
C16 N7 C20 N9 -81.48(19) . . . . ?
C16 N7 C20 C19 167.22(14) . . . . ?
C16 N7 C15 O5 10.7(3) . . . . ?
C16 N7 C15 N6 -168.78(15) . . . . ?
C16 N13 C26 O7 -1.1(3) 2_556 . . . ?
C16 N13 C26 N12 177.59(15) 2_556 . . . ?
C16 N13 C28 N10 73.9(2) 2_556 . . 2_556 ?
C16 N13 C28 C27 -173.56(14) 2_556 . . . ?
C3 N1 C6 C5 -1.1(3) . . . . ?
C3 N1 C7 C8 -92.0(2) . . . . ?
C3 C2 C4 C5 0.5(3) . . . . ?
C3 C2 C1 O1 -21.2(3) . . . . ?
C3 C2 C1 O2 157.8(2) . . . . ?
C4 C2 C3 N1 -0.5(3) . . . . ?
C4 C2 C1 O1 158.2(2) . . . . ?
C4 C2 C1 O2 -22.8(3) . . . . ?
C4 C5 C6 N1 1.1(3) . . . . ?
C8 C9 C10 C9 179.8(2) . . . 2_556 ?
C6 N1 C3 C2 0.8(3) . . . . ?
C6 N1 C7 C8 84.5(2) . . . . ?
C1 C2 C3 N1 178.91(17) . . . . ?
C1 C2 C4 C5 -178.91(19) . . . . ?
C7 N1 C3 C2 177.12(16) . . . . ?
C7 N1 C6 C5 -177.47(18) . . . . ?
C7 C8 C9 C10 -177.55(17) . . . . ?
C9 C8 C7 N1 177.55(18) . . . . ?
